data_7111432
loop_
_publ_author_name
'Ganesan, Prasad V.'
'Kepert, Cameron J.'

_publ_section_title
;
 Nanoporosity of an interpenetrated NbO-type molecular framework studied
 by single crystal X-ray diffraction
;
_journal_issue 19
_journal_name_full 'Chemical Communications'
_journal_page_first 2168
_journal_page_last 2169
_journal_paper_doi 10.1039/b409543j
_journal_year 2004
_chemical_formula_moiety 'C22 H28 Fe N10 S2, 0.29(C2 H3 N)'
_chemical_formula_sum 'C22.59 H28.88 Fe N10.29 S2'
_chemical_formula_weight 564.56
_chemical_name_systematic
;
?
;
_space_group_IT_number 148
_symmetry_cell_setting hexagonal
_symmetry_Int_Tables_number 148
_symmetry_space_group_name_Hall '-R 3'
_symmetry_space_group_name_H-M 'R -3 :H'
_atom_sites_solution_hydrogens geom
_atom_sites_solution_primary direct
_atom_sites_solution_secondary difmap
_audit_creation_method SHELXL-97
_cell_angle_alpha 90.00
_cell_angle_beta 90.00
_cell_angle_gamma 120.00
_cell_formula_units_Z 9
_cell_length_a 25.4548(18)
_cell_length_b 25.4548(18)
_cell_length_c 11.0215(15)
_cell_measurement_reflns_used 983
_cell_measurement_temperature 375(2)
_cell_measurement_theta_max 22.835
_cell_measurement_theta_min 2.621
_cell_volume 6184.6(10)
_computing_cell_refinement 'SMART (BrukerAXS, 1997)'
_computing_data_collection 'SMART (BrukerAXS, 1997)'
_computing_data_reduction 'SAINT+ (BrukerAXS, 1997)'
_computing_molecular_graphics 'XPMA/ZORTEP, WebLabViewer Pro 3.7'
_computing_structure_refinement 'SHELXL-97 (Sheldrick, 1997)'
_computing_structure_solution 'SHELXS-97 (Sheldrick, 1990)'
_diffrn_ambient_temperature 375(2)
_diffrn_measured_fraction_theta_full 0.953
_diffrn_measured_fraction_theta_max 0.953
_diffrn_measurement_device_type 'BrukerSMART 1000 CCD'
_diffrn_measurement_method \w
_diffrn_radiation_monochromator graphite
_diffrn_radiation_source 'fine-focus sealed tube'
_diffrn_radiation_type MoK\a
_diffrn_radiation_wavelength 0.71073
_diffrn_reflns_av_R_equivalents 0.0000
_diffrn_reflns_av_sigmaI/netI 0.0745
_diffrn_reflns_limit_h_max 32
_diffrn_reflns_limit_h_min -32
_diffrn_reflns_limit_k_max 32
_diffrn_reflns_limit_k_min -32
_diffrn_reflns_limit_l_max 14
_diffrn_reflns_limit_l_min -14
_diffrn_reflns_number 6580
_diffrn_reflns_theta_full 27.95
_diffrn_reflns_theta_max 27.95
_diffrn_reflns_theta_min 2.07
_diffrn_standards_number 0
_exptl_absorpt_coefficient_mu 0.732
_exptl_absorpt_correction_T_max 0.923
_exptl_absorpt_correction_T_min 0.808
_exptl_absorpt_correction_type empirical
_exptl_absorpt_process_details 'SADABS, Bruker 1995'
_exptl_crystal_colour purple
_exptl_crystal_density_diffrn 1.364
_exptl_crystal_density_method 'not measured'
_exptl_crystal_description 'hexagonal rods'
_exptl_crystal_F_000 2650
_exptl_crystal_size_max 0.27
_exptl_crystal_size_mid 0.12
_exptl_crystal_size_min 0.11
_refine_diff_density_max 0.409
_refine_diff_density_min -0.540
_refine_diff_density_rms 0.083
_refine_ls_extinction_method none
_refine_ls_goodness_of_fit_ref 1.053
_refine_ls_hydrogen_treatment mixed
_refine_ls_matrix_type full
_refine_ls_number_parameters 168
_refine_ls_number_reflns 3146
_refine_ls_number_restraints 3
_refine_ls_restrained_S_all 1.053
_refine_ls_R_factor_all 0.1275
_refine_ls_R_factor_gt 0.0560
_refine_ls_shift/su_max 0.000
_refine_ls_shift/su_mean 0.000
_refine_ls_structure_factor_coef Fsqd
_refine_ls_weighting_details 'calc w=1/[\s^2^(Fo^2^)+(0.0253P)^2^+43.5476P] where P=(Fo^2^+2Fc^2^)/3'
_refine_ls_weighting_scheme calc
_refine_ls_wR_factor_gt 0.1006
_refine_ls_wR_factor_ref 0.1356
_reflns_number_gt 1843
_reflns_number_total 3146
_reflns_threshold_expression >2sigma(I)
_cod_data_source_file b409543jsup1.cif
_cod_data_source_block A_375K_3
_cod_depositor_comments
;
The following automatic conversions were performed:

'_symmetry_cell_setting' value 'Hexagonal' changed to 'hexagonal'
according to /home/saulius/struct/CIF-dictionaries/cif_core.dic
dictionary named 'cif_core.dic' version 2.4.2 from 2011-04-26.

Automatic conversion script
Id: cif_fix_values 1891 2012-01-12 08:04:46Z andrius 
;
_cod_original_sg_symbol_Hall -R3
_cod_original_sg_symbol_H-M R-3
_cod_database_code 7111432

loop_
_symmetry_equiv_pos_as_xyz
'x, y, z'
'-y, x-y, z'
'-x+y, -x, z'
'x+2/3, y+1/3, z+1/3'
'-y+2/3, x-y+1/3, z+1/3'
'-x+y+2/3, -x+1/3, z+1/3'
'x+1/3, y+2/3, z+2/3'
'-y+1/3, x-y+2/3, z+2/3'
'-x+y+1/3, -x+2/3, z+2/3'
'-x, -y, -z'
'y, -x+y, -z'
'x-y, x, -z'
'-x+2/3, -y+1/3, -z+1/3'
'y+2/3, -x+y+1/3, -z+1/3'
'x-y+2/3, x+1/3, -z+1/3'
'-x+1/3, -y+2/3, -z+2/3'
'y+1/3, -x+y+2/3, -z+2/3'
'x-y+1/3, x+2/3, -z+2/3'

loop_
_atom_site_label
_atom_site_type_symbol
_atom_site_fract_x
_atom_site_fract_y
_atom_site_fract_z
_atom_site_U_iso_or_equiv
_atom_site_adp_type
_atom_site_occupancy
_atom_site_symmetry_multiplicity
_atom_site_calc_flag
_atom_site_refinement_flags
Fe1 Fe 0.5000 0.5000 0.5000 0.0327(2) Uani 1 2 d S
S1 S 0.33198(6) 0.52459(6) 0.62287(11) 0.0456(3) Uani 1 1 d .
C1 C 0.39295(19) 0.52186(18) 0.5950(3) 0.0305(9) Uani 1 1 d .
N1 N 0.43686(16) 0.52031(16) 0.5733(3) 0.0349(8) Uani 1 1 d .
N10 N 0.54988(16) 0.52796(15) 0.6803(3) 0.0328(8) Uani 1 1 d .
N11 N 0.54991(16) 0.57597(15) 0.7327(3) 0.0339(8) Uani 1 1 d .
H11 H 0.5300 0.5924 0.7049 0.041 Uiso 1 1 calc R
C10 C 0.58607(19) 0.51669(19) 0.7508(3) 0.0307(9) Uani 1 1 d .
C11 C 0.60932(18) 0.55850(18) 0.8488(3) 0.0301(9) Uani 1 1 d .
C12 C 0.5846(2) 0.59536(19) 0.8335(3) 0.0331(10) Uani 1 1 d .
C13 C 0.5982(2) 0.4662(2) 0.7261(4) 0.0465(12) Uani 1 1 d .
H13A H 0.5764 0.4446 0.6548 0.070 Uiso 0.50 1 calc PR
H13B H 0.5852 0.4390 0.7941 0.070 Uiso 0.50 1 calc PR
H13C H 0.6409 0.4824 0.7133 0.070 Uiso 0.50 1 calc PR
H13D H 0.6253 0.4661 0.7867 0.070 Uiso 0.50 1 calc PR
H13E H 0.6165 0.4717 0.6474 0.070 Uiso 0.50 1 calc PR
H13F H 0.5608 0.4282 0.7281 0.070 Uiso 0.50 1 calc PR
C14 C 0.5906(2) 0.6470(2) 0.9064(4) 0.0534(14) Uani 1 1 d .
H14A H 0.5670 0.6627 0.8698 0.080 Uiso 0.50 1 calc PR
H14B H 0.6324 0.6783 0.9092 0.080 Uiso 0.50 1 calc PR
H14C H 0.5762 0.6334 0.9872 0.080 Uiso 0.50 1 calc PR
H14D H 0.6167 0.6536 0.9744 0.080 Uiso 0.50 1 calc PR
H14E H 0.5513 0.6379 0.9350 0.080 Uiso 0.50 1 calc PR
H14F H 0.6075 0.6828 0.8570 0.080 Uiso 0.50 1 calc PR
C20 C 0.6442(2) 0.5243(2) 1.0363(3) 0.0345(10) Uani 1 1 d .
C21 C 0.65225(18) 0.56480(18) 0.9459(3) 0.0282(9) Uani 1 1 d .
C22 C 0.70851(19) 0.61671(18) 0.9724(3) 0.0315(9) Uani 1 1 d .
C23 C 0.5928(2) 0.4619(2) 1.0599(4) 0.0557(14) Uani 1 1 d .
H23A H 0.6018 0.4453 1.1299 0.084 Uiso 0.50 1 calc PR
H23B H 0.5871 0.4366 0.9908 0.084 Uiso 0.50 1 calc PR
H23C H 0.5565 0.4635 1.0744 0.084 Uiso 0.50 1 calc PR
H23D H 0.5617 0.4517 1.0001 0.084 Uiso 0.50 1 calc PR
H23E H 0.5765 0.4603 1.1392 0.084 Uiso 0.50 1 calc PR
H23F H 0.6071 0.4334 1.0556 0.084 Uiso 0.50 1 calc PR
C24 C 0.7409(2) 0.6740(2) 0.9015(4) 0.0508(13) Uani 1 1 d .
H24A H 0.7782 0.7014 0.9414 0.076 Uiso 0.50 1 calc PR
H24B H 0.7159 0.6923 0.8957 0.076 Uiso 0.50 1 calc PR
H24C H 0.7494 0.6652 0.8215 0.076 Uiso 0.50 1 calc PR
H24D H 0.7175 0.6712 0.8310 0.076 Uiso 0.50 1 calc PR
H24E H 0.7798 0.6803 0.8767 0.076 Uiso 0.50 1 calc PR
H24F H 0.7463 0.7074 0.9509 0.076 Uiso 0.50 1 calc PR
N20 N 0.73347(15) 0.60912(15) 1.0738(3) 0.0309(8) Uani 1 1 d .
N21 N 0.69277(16) 0.55180(15) 1.1090(3) 0.0334(8) Uani 1 1 d .
H21 H 0.6977 0.5348 1.1720 0.040 Uiso 1 1 calc R
C101 C 0.3333 0.6667 -0.158(5) 0.200 Uiso 0.440(17) 3 d SPD
H10A H 0.3057 0.6378 -0.2157 0.300 Uiso 0.073(3) 1 calc PR
H10B H 0.3742 0.6825 -0.1860 0.300 Uiso 0.073(3) 1 calc PR
H10C H 0.3249 0.6993 -0.1492 0.300 Uiso 0.073(3) 1 calc PR
H10D H 0.3642 0.7086 -0.1516 0.300 Uiso 0.073(3) 1 calc PR
H10E H 0.2957 0.6639 -0.1813 0.300 Uiso 0.073(3) 1 calc PR
H10F H 0.3450 0.6471 -0.2181 0.300 Uiso 0.073(3) 1 calc PR
C100 C 0.326(5) 0.638(3) -0.046(5) 0.200 Uiso 0.147(6) 1 d PD
N100 N 0.328(5) 0.620(4) 0.048(5) 0.300 Uiso 0.147(6) 1 d PD

loop_
_atom_site_aniso_label
_atom_site_aniso_U_11
_atom_site_aniso_U_22
_atom_site_aniso_U_33
_atom_site_aniso_U_23
_atom_site_aniso_U_13
_atom_site_aniso_U_12
Fe1 0.0297(5) 0.0438(6) 0.0258(4) -0.0077(4) -0.0035(4) 0.0191(4)
S1 0.0384(7) 0.0602(8) 0.0459(7) 0.0045(6) 0.0043(5) 0.0304(6)
C1 0.031(2) 0.028(2) 0.027(2) 0.0018(17) 0.0006(17) 0.0110(19)
N1 0.035(2) 0.043(2) 0.0269(17) 0.0020(15) 0.0023(15) 0.0195(18)
N10 0.037(2) 0.032(2) 0.0274(17) -0.0049(14) -0.0037(15) 0.0158(17)
N11 0.041(2) 0.039(2) 0.0271(17) -0.0056(15) -0.0079(15) 0.0236(18)
C10 0.034(2) 0.033(2) 0.0242(19) 0.0012(17) -0.0007(17) 0.016(2)
C11 0.034(2) 0.033(2) 0.0210(18) -0.0009(16) -0.0039(16) 0.0145(19)
C12 0.039(3) 0.033(2) 0.026(2) -0.0026(17) -0.0052(18) 0.017(2)
C13 0.062(3) 0.048(3) 0.039(3) -0.007(2) -0.012(2) 0.035(3)
C14 0.074(4) 0.055(3) 0.046(3) -0.025(2) -0.026(3) 0.043(3)
C20 0.041(3) 0.037(2) 0.026(2) -0.0029(18) 0.0000(18) 0.020(2)
C21 0.033(2) 0.032(2) 0.0209(18) 0.0002(16) -0.0023(16) 0.0170(19)
C22 0.038(2) 0.032(2) 0.0218(19) 0.0004(16) -0.0012(17) 0.015(2)
C23 0.054(3) 0.044(3) 0.048(3) 0.011(2) -0.002(2) 0.009(3)
C24 0.049(3) 0.041(3) 0.044(3) 0.011(2) -0.014(2) 0.008(2)
N20 0.0323(19) 0.034(2) 0.0259(17) 0.0031(14) -0.0032(14) 0.0156(17)
N21 0.039(2) 0.036(2) 0.0265(17) 0.0051(15) -0.0029(15) 0.0188(18)

loop_
_atom_type_symbol
_atom_type_description
_atom_type_scat_dispersion_real
_atom_type_scat_dispersion_imag
_atom_type_scat_source
C C 0.0033 0.0016 'International Tables Vol C Tables 4.2.6.8 and 6.1.1.4'
H H 0.0000 0.0000 'International Tables Vol C Tables 4.2.6.8 and 6.1.1.4'
N N 0.0061 0.0033 'International Tables Vol C Tables 4.2.6.8 and 6.1.1.4'
S S 0.1246 0.1234 'International Tables Vol C Tables 4.2.6.8 and 6.1.1.4'
Fe Fe 0.3463 0.8444 'International Tables Vol C Tables 4.2.6.8 and 6.1.1.4'

loop_
_geom_angle_atom_site_label_1
_geom_angle_atom_site_label_2
_geom_angle_atom_site_label_3
_geom_angle
_geom_angle_site_symmetry_1
_geom_angle_site_symmetry_3
N1 Fe1 N1 180.000(1) . 10_666
N1 Fe1 N10 92.13(13) . 10_666
N1 Fe1 N10 87.87(13) 10_666 10_666
N1 Fe1 N10 87.87(13) . .
N1 Fe1 N10 92.13(13) 10_666 .
N10 Fe1 N10 180.000(1) 10_666 .
N1 Fe1 N20 95.90(12) . 18_546
N1 Fe1 N20 84.10(12) 10_666 18_546
N10 Fe1 N20 98.88(12) 10_666 18_546
N10 Fe1 N20 81.12(11) . 18_546
N1 Fe1 N20 84.10(12) . 6_564
N1 Fe1 N20 95.90(12) 10_666 6_564
N10 Fe1 N20 81.12(11) 10_666 6_564
N10 Fe1 N20 98.88(12) . 6_564
N20 Fe1 N20 180.0 18_546 6_564
N1 C1 S1 179.0(4) . .
C1 N1 Fe1 164.3(3) . .
C10 N10 N11 104.8(3) . .
C10 N10 Fe1 140.8(3) . .
N11 N10 Fe1 113.9(2) . .
C12 N11 N10 112.7(3) . .
C12 N11 H11 123.6 . .
N10 N11 H11 123.6 . .
N10 C10 C11 110.7(4) . .
N10 C10 C13 122.7(4) . .
C11 C10 C13 126.6(4) . .
C12 C11 C10 104.8(3) . .
C12 C11 C21 125.4(4) . .
C10 C11 C21 129.7(4) . .
N11 C12 C11 106.9(3) . .
N11 C12 C14 121.9(4) . .
C11 C12 C14 131.2(4) . .
C10 C13 H13A 109.5 . .
C10 C13 H13B 109.5 . .
H13A C13 H13B 109.5 . .
C10 C13 H13C 109.5 . .
H13A C13 H13C 109.5 . .
H13B C13 H13C 109.5 . .
C10 C13 H13D 109.5 . .
H13A C13 H13D 141.1 . .
H13B C13 H13D 56.3 . .
H13C C13 H13D 56.3 . .
C10 C13 H13E 109.5 . .
H13A C13 H13E 56.3 . .
H13B C13 H13E 141.1 . .
H13C C13 H13E 56.3 . .
H13D C13 H13E 109.5 . .
C10 C13 H13F 109.5 . .
H13A C13 H13F 56.3 . .
H13B C13 H13F 56.3 . .
H13C C13 H13F 141.1 . .
H13D C13 H13F 109.5 . .
H13E C13 H13F 109.5 . .
C12 C14 H14A 109.5 . .
C12 C14 H14B 109.5 . .
H14A C14 H14B 109.5 . .
C12 C14 H14C 109.5 . .
H14A C14 H14C 109.5 . .
H14B C14 H14C 109.5 . .
C12 C14 H14D 109.5 . .
H14A C14 H14D 141.1 . .
H14B C14 H14D 56.3 . .
H14C C14 H14D 56.3 . .
C12 C14 H14E 109.5 . .
H14A C14 H14E 56.3 . .
H14B C14 H14E 141.1 . .
H14C C14 H14E 56.3 . .
H14D C14 H14E 109.5 . .
C12 C14 H14F 109.5 . .
H14A C14 H14F 56.3 . .
H14B C14 H14F 56.3 . .
H14C C14 H14F 141.1 . .
H14D C14 H14F 109.5 . .
H14E C14 H14F 109.5 . .
N21 C20 C21 106.8(4) . .
N21 C20 C23 122.7(4) . .
C21 C20 C23 130.4(4) . .
C20 C21 C22 104.7(3) . .
C20 C21 C11 128.2(4) . .
C22 C21 C11 126.9(4) . .
N20 C22 C21 111.6(4) . .
N20 C22 C24 120.5(4) . .
C21 C22 C24 127.9(4) . .
C20 C23 H23A 109.5 . .
C20 C23 H23B 109.5 . .
H23A C23 H23B 109.5 . .
C20 C23 H23C 109.5 . .
H23A C23 H23C 109.5 . .
H23B C23 H23C 109.5 . .
C20 C23 H23D 109.5 . .
H23A C23 H23D 141.1 . .
H23B C23 H23D 56.3 . .
H23C C23 H23D 56.3 . .
C20 C23 H23E 109.5 . .
H23A C23 H23E 56.3 . .
H23B C23 H23E 141.1 . .
H23C C23 H23E 56.3 . .
H23D C23 H23E 109.5 . .
C20 C23 H23F 109.5 . .
H23A C23 H23F 56.3 . .
H23B C23 H23F 56.3 . .
H23C C23 H23F 141.1 . .
H23D C23 H23F 109.5 . .
H23E C23 H23F 109.5 . .
C22 C24 H24A 109.5 . .
C22 C24 H24B 109.5 . .
H24A C24 H24B 109.5 . .
C22 C24 H24C 109.5 . .
H24A C24 H24C 109.5 . .
H24B C24 H24C 109.5 . .
C22 C24 H24D 109.5 . .
H24A C24 H24D 141.1 . .
H24B C24 H24D 56.3 . .
H24C C24 H24D 56.3 . .
C22 C24 H24E 109.5 . .
H24A C24 H24E 56.3 . .
H24B C24 H24E 141.1 . .
H24C C24 H24E 56.3 . .
H24D C24 H24E 109.5 . .
C22 C24 H24F 109.5 . .
H24A C24 H24F 56.3 . .
H24B C24 H24F 56.3 . .
H24C C24 H24F 141.1 . .
H24D C24 H24F 109.5 . .
H24E C24 H24F 109.5 . .
C22 N20 N21 103.3(3) . .
C22 N20 Fe1 133.5(3) . 8_655
N21 N20 Fe1 122.2(2) . 8_655
C20 N21 N20 113.6(3) . .
C20 N21 H21 123.2 . .
N20 N21 H21 123.2 . .
C100 C101 H10A 109.5 . .
C100 C101 H10B 109.5 . .
H10A C101 H10B 109.5 . .
C100 C101 H10C 109.5 . .
H10A C101 H10C 109.5 . .
H10B C101 H10C 109.5 . .
C100 C101 H10D 109.5 . .
H10A C101 H10D 141.1 . .
H10B C101 H10D 56.3 . .
H10C C101 H10D 56.3 . .
C100 C101 H10E 109.5 . .
H10A C101 H10E 56.3 . .
H10B C101 H10E 141.1 . .
H10C C101 H10E 56.3 . .
H10D C101 H10E 109.5 . .
C100 C101 H10F 109.5 . .
H10A C101 H10F 56.3 . .
H10B C101 H10F 56.3 . .
H10C C101 H10F 141.1 . .
H10D C101 H10F 109.5 . .
H10E C101 H10F 109.5 . .
N100 C100 C101 171(9) . .

loop_
_geom_bond_atom_site_label_1
_geom_bond_atom_site_label_2
_geom_bond_distance
_geom_bond_site_symmetry_2
Fe1 N1 2.082(4) .
Fe1 N1 2.082(4) 10_666
Fe1 N10 2.273(3) 10_666
Fe1 N10 2.273(3) .
Fe1 N20 2.435(3) 18_546
Fe1 N20 2.435(3) 6_564
S1 C1 1.617(4) .
C1 N1 1.163(5) .
N10 C10 1.341(5) .
N10 N11 1.351(4) .
N11 C12 1.349(5) .
N11 H11 0.8600 .
C10 C11 1.421(5) .
C10 C13 1.491(6) .
C11 C12 1.376(6) .
C11 C21 1.480(5) .
C12 C14 1.482(6) .
C13 H13A 0.9600 .
C13 H13B 0.9600 .
C13 H13C 0.9600 .
C13 H13D 0.9600 .
C13 H13E 0.9600 .
C13 H13F 0.9600 .
C14 H14A 0.9600 .
C14 H14B 0.9600 .
C14 H14C 0.9600 .
C14 H14D 0.9600 .
C14 H14E 0.9600 .
C14 H14F 0.9600 .
C20 N21 1.340(5) .
C20 C21 1.373(5) .
C20 C23 1.492(6) .
C21 C22 1.411(6) .
C22 N20 1.346(5) .
C22 C24 1.488(6) .
C23 H23A 0.9600 .
C23 H23B 0.9600 .
C23 H23C 0.9600 .
C23 H23D 0.9600 .
C23 H23E 0.9600 .
C23 H23F 0.9600 .
C24 H24A 0.9600 .
C24 H24B 0.9600 .
C24 H24C 0.9600 .
C24 H24D 0.9600 .
C24 H24E 0.9600 .
C24 H24F 0.9600 .
N20 N21 1.357(5) .
N20 Fe1 2.435(3) 8_655
N21 H21 0.8600 .
C101 C100 1.393(10) .
C101 H10A 0.9600 .
C101 H10B 0.9600 .
C101 H10C 0.9600 .
C101 H10D 0.9600 .
C101 H10E 0.9600 .
C101 H10F 0.9600 .
C100 N100 1.152(10) .

loop_
_geom_hbond_atom_site_label_D
_geom_hbond_atom_site_label_H
_geom_hbond_atom_site_label_A
_geom_hbond_distance_DH
_geom_hbond_distance_HA
_geom_hbond_distance_DA
_geom_hbond_angle_DHA
_geom_hbond_site_symmetry_A
N11 H11 S1 0.86 2.85 3.654(4) 156.6 15_556
N21 H21 S1 0.86 2.61 3.418(3) 156.5 10_667
